data_7248838
loop_
_publ_author_name
'Atoini, Youssef'
'Harrowfield, Jack'
'Thu\'ery, Pierre'

_publ_section_title
;
 4-(Ammoniomethyl)benzoate, a protic zwitterionic bifunctional linker in
 uranyl ion carboxylate complexes
;
_journal_issue 27
_journal_name_full CrystEngComm
_journal_page_first 3714
_journal_page_last 3725
_journal_paper_doi 10.1039/D4CE00381K
_journal_volume 26
_journal_year 2024
_chemical_formula_sum 'C16 H14 N O8.5 U'
_chemical_formula_weight 594.31
_space_group_crystal_system triclinic
_space_group_IT_number 2
_space_group_name_Hall '-P 1'
_space_group_name_H-M_alt 'P -1'
_atom_sites_solution_hydrogens mixed
_audit_update_record
;
2024-04-12 deposited with the CCDC.	2024-06-03 downloaded from the CCDC.
;
_cell_angle_alpha 69.704(3)
_cell_angle_beta 77.981(3)
_cell_angle_gamma 74.084(2)
_cell_formula_units_Z 2
_cell_length_a 8.8256(6)
_cell_length_b 9.8335(7)
_cell_length_c 10.6502(8)
_cell_measurement_reflns_used 9577
_cell_measurement_temperature 100(2)
_cell_measurement_theta_max 30.6210
_cell_measurement_theta_min 2.5464
_cell_volume 827.09(10)
_computing_cell_refinement 'SAINT V8.40B (Bruker AXS LLC, 2019)'
_computing_data_collection 'Bruker Instrument Service v8.5.0.27 Release'
_computing_data_reduction 'SAINT V8.40B (Bruker AXS LLC, 2019)'
_computing_molecular_graphics 'shelXle (C.B. Huebschle, rev 1380)'
_computing_structure_refinement 'SHELXL-2019/1 (Sheldrick, 2019)'
_computing_structure_solution 'XT, VERSION 2018/2'
_diffrn_ambient_temperature 100(2)
_diffrn_detector_area_resol_mean 7.41
_diffrn_detector_type 'Bruker PHOTON III area detector'
_diffrn_measured_fraction_theta_full 1.000
_diffrn_measured_fraction_theta_max 1.000
_diffrn_measurement_device 'Kappa diffractometer'
_diffrn_measurement_device_type 'Bruker D8 Quest'
_diffrn_measurement_method '\f and \w scans'
_diffrn_radiation_monochromator 'multilayer mirror optics'
_diffrn_radiation_type MoK\a
_diffrn_radiation_wavelength 0.71073
_diffrn_reflns_av_R_equivalents 0.0357
_diffrn_reflns_av_unetI/netI 0.0147
_diffrn_reflns_limit_h_max 10
_diffrn_reflns_limit_h_min -10
_diffrn_reflns_limit_k_max 11
_diffrn_reflns_limit_k_min -11
_diffrn_reflns_limit_l_max 12
_diffrn_reflns_limit_l_min -12
_diffrn_reflns_number 43034
_diffrn_reflns_theta_full 25.68
_diffrn_reflns_theta_max 25.68
_diffrn_reflns_theta_min 2.06
_diffrn_source 'microfocus sealed X-ray tube'
_diffrn_source_current 1.4
_diffrn_source_type 'Incoatec I\ms 70 W'
_diffrn_source_voltage 50
_exptl_absorpt_coefficient_mu 9.863
_exptl_absorpt_correction_T_max 0.75
_exptl_absorpt_correction_T_min 0.54
_exptl_absorpt_correction_type multi-scan
_exptl_absorpt_process_details
;
Krause, L., Herbst-Irmer, R., Sheldrick, G. M., Stalke, D. (2015).
"Comparison of silver and molybdenum microfocus X-ray sources for
single-crystal structure determination"
J. Appl. Cryst. 48, 3-10.
doi:10.1107/S1600576714022985
;
_exptl_crystal_colour 'translucent light yellow'
_exptl_crystal_density_diffrn 2.386
_exptl_crystal_density_method 'not measured'
_exptl_crystal_description needle
_exptl_crystal_F_000 554
_exptl_crystal_size_max 0.118
_exptl_crystal_size_mid 0.044
_exptl_crystal_size_min 0.036
_refine_diff_density_max 2.508
_refine_diff_density_min -2.310
_refine_ls_extinction_method none
_refine_ls_goodness_of_fit_ref 1.154
_refine_ls_hydrogen_treatment mixed
_refine_ls_matrix_type full
_refine_ls_number_parameters 253
_refine_ls_number_reflns 3129
_refine_ls_number_restraints 9
_refine_ls_restrained_S_all 1.153
_refine_ls_R_factor_all 0.0299
_refine_ls_R_factor_gt 0.0274
_refine_ls_shift/su_max 0.001
_refine_ls_shift/su_mean 0.000
_refine_ls_structure_factor_coef Fsqd
_refine_ls_weighting_details 'w=1/[\s^2^(Fo^2^)+(0.0240P)^2^+3.8338P] where P=(Fo^2^+2Fc^2^)/3'
_refine_ls_weighting_scheme calc
_refine_ls_wR_factor_gt 0.0658
_refine_ls_wR_factor_ref 0.0684
_reflns_number_gt 2951
_reflns_number_total 3129
_reflns_threshold_expression 'I > 2\s(I)'
_cod_data_source_file d4ce00381k1.cif
_cod_data_source_block 4
_cod_depositor_comments
;
The following automatic conversions were performed:

data item '_exptl_absorpt_correction_type' value 'Multi-Scan' was
changed to 'multi-scan' in accordance with the
/home/data/users/saulius/crontab/automatic-downloads/rss-feeds/RSC/lib/dictionaries/cif_core.dic
dictionary named 'cif_core.dic' version 2.4.2 last updated on
2011-04-26.

Automatic conversion script
Id: cif_fix_values 8170 2020-07-09 18:12:32Z antanas 

 Adding full bibliography for 7248834--7248840.cif.
;
_cod_original_formula_sum 'C16 H14 N O8.50 U'
_cod_database_code 7248838

loop_
_space_group_symop_operation_xyz
'x, y, z'
'-x, -y, -z'

loop_
_atom_site_type_symbol
_atom_site_label
_atom_site_fract_x
_atom_site_fract_y
_atom_site_fract_z
_atom_site_U_iso_or_equiv
_atom_site_adp_type
_atom_site_calc_flag
_atom_site_refinement_flags_adp
_atom_site_refinement_flags_occupancy
_atom_site_refinement_flags_posn
_atom_site_occupancy
_atom_site_disorder_assembly
_atom_site_disorder_group
U U1 0.73468(3) 0.53503(2) 0.78955(2) 0.04348(9) Uani d . . . 1 . .
O O1 0.8964(6) 0.5330(5) 0.8631(4) 0.0524(11) Uani d . . . 1 . .
O O2 0.5709(6) 0.5356(6) 0.7187(6) 0.0703(15) Uani d . . . 1 . .
O O3 0.8965(5) 0.3339(4) 0.7166(4) 0.0432(9) Uani d . . . 1 . .
O O4 0.7757(5) 0.3176(5) 0.5604(4) 0.0486(10) Uani d . . . 1 . .
O O5 1.1158(5) 0.3646(4) 0.4353(4) 0.0483(10) Uani d . . . 1 . .
O O6 1.2841(5) 0.2061(5) 0.3427(5) 0.0533(11) Uani d . . . 1 . .
O O7 0.5666(6) 0.6658(5) 0.9278(5) 0.0581(13) Uani d . . . 1 . .
O O8 0.3196(6) 0.6688(5) 1.0284(5) 0.0670(15) Uani d . . . 1 . .
O O9 0.5248(12) 0.6757(13) 0.4724(10) 0.066(3) Uani d . P . 0.5 . .
H H9A 0.525061 0.617909 0.551833 0.099000 Uiso d U P R 0.5 . .
H H9B 0.439031 0.663799 0.459943 0.099000 Uiso d U P R 0.5 . .
N N1 0.1997(8) 1.4294(7) 0.6681(7) 0.0719(18) Uani d . . D 1 . .
H H1A 0.124(5) 1.381(5) 0.675(3) 0.086000 Uiso d U . D 1 . .
H H1B 0.160(6) 1.5287(16) 0.646(3) 0.086000 Uiso d U . D 1 . .
H H1C 0.280(3) 1.410(6) 0.6025(17) 0.086000 Uiso d U . D 1 . .
C C1 0.9942(7) 0.1222(6) 0.6412(6) 0.0388(12) Uani d . . . 1 . .
C C2 1.1350(7) 0.1034(7) 0.5525(6) 0.0422(13) Uani d . . . 1 . .
C C3 1.2341(8) -0.0381(7) 0.5700(6) 0.0491(15) Uani d . . . 1 . .
H H3 1.330002 -0.050596 0.510874 0.059000 Uiso calc U . R 1 . .
C C4 1.1943(8) -0.1598(7) 0.6719(6) 0.0489(15) Uani d . . . 1 . .
H H4 1.263776 -0.254941 0.684304 0.059000 Uiso calc U . R 1 . .
C C5 1.0515(8) -0.1424(7) 0.7566(6) 0.0476(14) Uani d . . . 1 . .
H H5 1.022076 -0.226249 0.825207 0.057000 Uiso calc U . R 1 . .
C C6 0.9522(8) -0.0020(7) 0.7404(6) 0.0449(13) Uani d . . . 1 . .
H H6 0.854686 0.009147 0.797823 0.054000 Uiso calc U . R 1 . .
C C7 0.8794(7) 0.2709(6) 0.6346(5) 0.0376(12) Uani d . . . 1 . .
C C8 1.1803(7) 0.2308(7) 0.4392(6) 0.0444(13) Uani d . . . 1 . .
C C9 0.4281(8) 0.7340(7) 0.9588(6) 0.0496(15) Uani d . . . 1 . .
C C10 0.3887(8) 0.8997(7) 0.9125(6) 0.0447(14) Uani d . . . 1 . .
C C11 0.2352(8) 0.9767(7) 0.9429(7) 0.0487(14) Uani d . . . 1 . .
H H11 0.155501 0.922788 0.990326 0.058000 Uiso calc U . R 1 . .
C C12 0.1968(8) 1.1297(8) 0.9054(8) 0.0602(18) Uani d . . . 1 . .
H H12 0.091708 1.180398 0.927814 0.072000 Uiso calc U . R 1 . .
C C13 0.3122(9) 1.2098(8) 0.8346(9) 0.066(2) Uani d . . . 1 . .
C C14 0.4665(9) 1.1327(8) 0.8012(9) 0.071(2) Uani d . . . 1 . .
H H14 0.545190 1.186659 0.750683 0.085000 Uiso calc U . R 1 . .
C C15 0.5052(8) 0.9782(7) 0.8414(7) 0.0549(16) Uani d . . . 1 . .
H H15 0.610349 0.926667 0.820375 0.066000 Uiso calc U . R 1 . .
C C16 0.2651(10) 1.3785(9) 0.7921(10) 0.081(3) Uani d . . D 1 . .
H H16A 0.185633 1.411465 0.862259 0.097000 Uiso calc U . R 1 . .
H H16B 0.359272 1.419974 0.780419 0.097000 Uiso calc U . R 1 . .

loop_
_atom_site_aniso_label
_atom_site_aniso_U_11
_atom_site_aniso_U_22
_atom_site_aniso_U_33
_atom_site_aniso_U_12
_atom_site_aniso_U_13
_atom_site_aniso_U_23
U1 0.04075(14) 0.03944(13) 0.05305(15) -0.01994(9) 0.01840(9) -0.02310(10)
O1 0.066(3) 0.044(2) 0.048(2) -0.023(2) 0.011(2) -0.0194(19)
O2 0.050(3) 0.065(3) 0.111(4) -0.014(2) 0.006(3) -0.055(3)
O3 0.043(2) 0.042(2) 0.048(2) -0.0136(17) 0.0096(18) -0.0233(18)
O4 0.054(3) 0.041(2) 0.047(2) -0.0084(19) -0.005(2) -0.0111(18)
O5 0.054(3) 0.038(2) 0.049(2) -0.0135(19) 0.0148(19) -0.0176(18)
O6 0.052(3) 0.048(2) 0.055(3) -0.012(2) 0.017(2) -0.022(2)
O7 0.067(3) 0.038(2) 0.059(3) -0.019(2) 0.035(2) -0.021(2)
O8 0.067(3) 0.040(2) 0.084(3) -0.025(2) 0.043(3) -0.026(2)
O9 0.051(6) 0.091(8) 0.048(5) -0.021(5) -0.004(4) -0.007(5)
N1 0.065(4) 0.065(4) 0.082(5) -0.025(3) -0.001(3) -0.015(3)
C1 0.044(3) 0.035(3) 0.039(3) -0.013(2) -0.001(2) -0.014(2)
C2 0.047(3) 0.043(3) 0.038(3) -0.010(3) 0.002(2) -0.019(2)
C3 0.057(4) 0.048(3) 0.043(3) -0.007(3) 0.002(3) -0.024(3)
C4 0.064(4) 0.038(3) 0.045(3) -0.004(3) -0.008(3) -0.018(3)
C5 0.064(4) 0.037(3) 0.047(3) -0.017(3) -0.008(3) -0.013(3)
C6 0.049(3) 0.041(3) 0.046(3) -0.017(3) 0.002(3) -0.015(3)
C7 0.041(3) 0.036(3) 0.034(3) -0.017(2) 0.008(2) -0.010(2)
C8 0.044(3) 0.047(3) 0.044(3) -0.014(3) 0.006(3) -0.020(3)
C9 0.058(4) 0.042(3) 0.050(3) -0.024(3) 0.023(3) -0.023(3)
C10 0.054(4) 0.042(3) 0.046(3) -0.023(3) 0.006(3) -0.019(3)
C11 0.046(3) 0.046(3) 0.060(4) -0.019(3) 0.000(3) -0.020(3)
C12 0.046(4) 0.045(4) 0.091(5) -0.012(3) -0.015(4) -0.017(4)
C13 0.048(4) 0.043(4) 0.109(6) -0.014(3) -0.026(4) -0.016(4)
C14 0.057(4) 0.047(4) 0.107(6) -0.030(3) -0.013(4) -0.006(4)
C15 0.048(4) 0.045(3) 0.071(4) -0.020(3) 0.004(3) -0.016(3)
C16 0.065(5) 0.049(4) 0.126(8) -0.015(4) -0.037(5) -0.009(5)

loop_
_atom_type_symbol
_atom_type_description
_atom_type_scat_dispersion_real
_atom_type_scat_dispersion_imag
_atom_type_scat_source
C C 0.0033 0.0016 'International Tables Vol C Tables 4.2.6.8 and 6.1.1.4'
H H 0.0000 0.0000 'International Tables Vol C Tables 4.2.6.8 and 6.1.1.4'
N N 0.0061 0.0033 'International Tables Vol C Tables 4.2.6.8 and 6.1.1.4'
O O 0.0106 0.0060 'International Tables Vol C Tables 4.2.6.8 and 6.1.1.4'
U U -9.6767 9.6646 'International Tables Vol C Tables 4.2.6.8 and 6.1.1.4'

loop_
_geom_angle_atom_site_label_1
_geom_angle_atom_site_label_2
_geom_angle_atom_site_label_3
_geom_angle_site_symmetry_1
_geom_angle_site_symmetry_3
_geom_angle
_geom_angle_publ_flag
O1 U1 O2 . . 179.0(2) ?
O1 U1 O7 . . 89.2(2) ?
O2 U1 O7 . . 90.2(2) ?
O1 U1 O8 . 2_667 89.5(2) ?
O2 U1 O8 . 2_667 89.6(2) ?
O7 U1 O8 . 2_667 82.25(15) ?
O1 U1 O3 . . 87.84(18) ?
O2 U1 O3 . . 92.43(19) ?
O7 U1 O3 . . 160.44(15) ?
O8 U1 O3 2_667 . 78.40(14) ?
O1 U1 O6 . 2_766 91.86(18) ?
O2 U1 O6 . 2_766 88.8(2) ?
O7 U1 O6 . 2_766 75.48(14) ?
O8 U1 O6 2_667 2_766 157.67(15) ?
O3 U1 O6 . 2_766 123.93(14) ?
O1 U1 O5 . 2_766 87.97(18) ?
O2 U1 O5 . 2_766 93.0(2) ?
O7 U1 O5 . 2_766 128.14(14) ?
O8 U1 O5 2_667 2_766 149.43(14) ?
O3 U1 O5 . 2_766 71.07(13) ?
O6 U1 O5 2_766 2_766 52.90(13) ?
C7 O3 U1 . . 132.5(4) ?
C8 O5 U1 . 2_766 92.4(3) ?
C8 O6 U1 . 2_766 95.7(4) ?
C9 O7 U1 . . 147.6(5) ?
C9 O8 U1 . 2_667 144.1(5) ?
H9A O9 H9B . . 95.800000 ?
C16 N1 H1A . . 110.0(12) ?
C16 N1 H1B . . 109.5(12) ?
H1A N1 H1B . . 111.1(14) ?
C16 N1 H1C . . 107.7(12) ?
H1A N1 H1C . . 109.7(14) ?
H1B N1 H1C . . 108.7(14) ?
C6 C1 C2 . . 119.1(5) ?
C6 C1 C7 . . 116.5(5) ?
C2 C1 C7 . . 124.4(5) ?
C3 C2 C1 . . 119.6(6) ?
C3 C2 C8 . . 119.1(5) ?
C1 C2 C8 . . 121.3(5) ?
C4 C3 C2 . . 120.8(6) ?
C4 C3 H3 . . 119.600000 ?
C2 C3 H3 . . 119.600000 ?
C3 C4 C5 . . 119.7(6) ?
C3 C4 H4 . . 120.200000 ?
C5 C4 H4 . . 120.200000 ?
C6 C5 C4 . . 119.9(6) ?
C6 C5 H5 . . 120.000000 ?
C4 C5 H5 . . 120.000000 ?
C1 C6 C5 . . 120.8(6) ?
C1 C6 H6 . . 119.600000 ?
C5 C6 H6 . . 119.600000 ?
O4 C7 O3 . . 125.1(5) ?
O4 C7 C1 . . 120.0(5) ?
O3 C7 C1 . . 114.8(5) ?
O6 C8 O5 . . 119.0(6) ?
O6 C8 C2 . . 119.5(5) ?
O5 C8 C2 . . 121.5(5) ?
O8 C9 O7 . . 123.1(6) ?
O8 C9 C10 . . 117.6(6) ?
O7 C9 C10 . . 119.2(5) ?
C15 C10 C11 . . 119.6(6) ?
C15 C10 C9 . . 120.4(6) ?
C11 C10 C9 . . 120.0(5) ?
C12 C11 C10 . . 121.2(6) ?
C12 C11 H11 . . 119.400000 ?
C10 C11 H11 . . 119.400000 ?
C11 C12 C13 . . 119.8(7) ?
C11 C12 H12 . . 120.100000 ?
C13 C12 H12 . . 120.100000 ?
C12 C13 C14 . . 119.1(6) ?
C12 C13 C16 . . 118.5(7) ?
C14 C13 C16 . . 122.3(7) ?
C15 C14 C13 . . 120.7(7) ?
C15 C14 H14 . . 119.600000 ?
C13 C14 H14 . . 119.600000 ?
C10 C15 C14 . . 119.4(7) ?
C10 C15 H15 . . 120.300000 ?
C14 C15 H15 . . 120.300000 ?
N1 C16 C13 . . 108.3(7) ?
N1 C16 H16A . . 110.000000 ?
C13 C16 H16A . . 110.000000 ?
N1 C16 H16B . . 110.000000 ?
C13 C16 H16B . . 110.000000 ?
H16A C16 H16B . . 108.400000 ?

loop_
_geom_bond_atom_site_label_1
_geom_bond_atom_site_label_2
_geom_bond_site_symmetry_2
_geom_bond_distance
_geom_bond_publ_flag
U1 O1 . 1.759(5) ?
U1 O2 . 1.763(5) ?
U1 O7 . 2.320(4) ?
U1 O8 2_667 2.334(5) ?
U1 O3 . 2.369(4) ?
U1 O6 2_766 2.423(4) ?
U1 O5 2_766 2.492(4) ?
O3 C7 . 1.285(7) ?
O4 C7 . 1.221(7) ?
O5 C8 . 1.272(7) ?
O6 C8 . 1.270(7) ?
O7 C9 . 1.261(8) ?
O8 C9 . 1.261(7) ?
O9 H9A . 0.840000 ?
O9 H9B . 0.840000 ?
N1 C16 . 1.424(10) ?
N1 H1A . 0.899(9) ?
N1 H1B . 0.904(9) ?
N1 H1C . 0.917(9) ?
C1 C6 . 1.391(8) ?
C1 C2 . 1.406(8) ?
C1 C7 . 1.522(8) ?
C2 C3 . 1.398(8) ?
C2 C8 . 1.487(8) ?
C3 C4 . 1.380(9) ?
C3 H3 . 0.950000 ?
C4 C5 . 1.395(9) ?
C4 H4 . 0.950000 ?
C5 C6 . 1.392(9) ?
C5 H5 . 0.950000 ?
C6 H6 . 0.950000 ?
C9 C10 . 1.491(8) ?
C10 C15 . 1.389(8) ?
C10 C11 . 1.392(9) ?
C11 C12 . 1.377(9) ?
C11 H11 . 0.950000 ?
C12 C13 . 1.391(10) ?
C12 H12 . 0.950000 ?
C13 C14 . 1.405(11) ?
C13 C16 . 1.520(10) ?
C14 C15 . 1.390(10) ?
C14 H14 . 0.950000 ?
C15 H15 . 0.950000 ?
C16 H16A . 0.990000 ?
C16 H16B . 0.990000 ?

loop_
_geom_hbond_atom_site_label_D
_geom_hbond_atom_site_label_H
_geom_hbond_atom_site_label_A
_geom_hbond_site_symmetry_A
_geom_hbond_distance_DH
_geom_hbond_distance_HA
_geom_hbond_distance_DA
_geom_hbond_angle_DHA
_geom_hbond_publ_flag
O9 H9A O2 . 0.840000 1.760000 2.564(11) 159.500000 ?
O9 H9B O4 2_666 0.840000 1.900000 2.727(11) 166.000000 ?
N1 H1A O3 1_465 0.899(9) 2.11(2) 2.963(8) 159.(5) ?
N1 H1B O4 2_676 0.904(9) 2.26(4) 2.834(8) 121.(3) ?
N1 H1B O5 2_676 0.904(9) 2.58(4) 3.115(8) 119.(3) ?
N1 H1C O9 2_676 0.917(9) 1.845(19) 2.720(12) 159.(2) ?
C16 H16A O1 1_465 0.990000 2.500000 3.245(10) 131.400000 ?
C16 H16B O2 1_565 0.990000 2.310000 3.294(10) 171.000000 ?
